data_1517762
loop_
_publ_author_name
'Diana V. Aleksanyan'
'Valentina Yu. Aleksenko'
'Yulia V. Nelyubina'
'Andrei A. Vasil-ev'
'Rinat R. Aysin'
'Zinaida S. Klemenkova'
'Vladimir A. Kozlov'
'Pavel V. Petrovskii'
'Irina L. Odinets'

_publ_section_title
;
 Monoanionic salicylaldimine ligands with (thio)phosphoryl pendant arms:
 Synthesis and complexing features
;
_journal_name_full
;
Inorganica Chimica Acta
;
_journal_page_first 167
_journal_page_last 174
_journal_volume 404
_journal_year 2013
_chemical_formula_moiety 'C25 H20 N O2 P'
_chemical_formula_sum 'C25 H20 N O2 P'
_chemical_formula_weight 397.39
_space_group_IT_number 14
_symmetry_cell_setting monoclinic
_symmetry_space_group_name_Hall '-P 2ybc'
_symmetry_space_group_name_H-M 'P 1 21/c 1'
_atom_sites_solution_hydrogens mixed
_atom_sites_solution_primary direct
_atom_sites_solution_secondary difmap
_cell_angle_alpha 90.00
_cell_angle_beta 98.3040(10)
_cell_angle_gamma 90.00
_cell_formula_units_Z 4
_cell_length_a 14.4880(5)
_cell_length_b 6.8633(2)
_cell_length_c 20.4926(7)
_cell_measurement_reflns_used 2254
_cell_measurement_temperature 100(2)
_cell_measurement_theta_max 30
_cell_measurement_theta_min 3
_cell_volume 2016.33(11)
_computing_cell_refinement 'APEX2 (Bruker, 2005)'
_computing_data_collection 'APEX2 (Bruker, 2005)'
_computing_data_reduction 'APEX2 (Bruker, 2005)'
_computing_molecular_graphics 'SHELXTL ver. 5.1 (Sheldrick, 1998b)'
_computing_publication_material 'SHELXTL ver. 5.1 (Sheldrick, 1998b)'
_computing_structure_refinement 'SHELXTL ver. 5.1 (Sheldrick, 1998b)'
_computing_structure_solution 'SHELXTL ver. 5.1 (Sheldrick, 1998b)'
_diffrn_ambient_temperature 100(2)
_diffrn_measured_fraction_theta_full 1.000
_diffrn_measured_fraction_theta_max 1.000
_diffrn_measurement_device_type 'Bruker SMART APEX2 DUO CCD area detector'
_diffrn_measurement_method 'phi and omega scans'
_diffrn_radiation_monochromator graphite
_diffrn_radiation_source 'fine-focus sealed tube'
_diffrn_radiation_type MoK\a
_diffrn_radiation_wavelength 0.71073
_diffrn_reflns_av_R_equivalents 0.0289
_diffrn_reflns_av_sigmaI/netI 0.0237
_diffrn_reflns_limit_h_max 19
_diffrn_reflns_limit_h_min -19
_diffrn_reflns_limit_k_max 9
_diffrn_reflns_limit_k_min -9
_diffrn_reflns_limit_l_max 27
_diffrn_reflns_limit_l_min -27
_diffrn_reflns_number 23166
_diffrn_reflns_theta_full 29.00
_diffrn_reflns_theta_max 29.00
_diffrn_reflns_theta_min 2.01
_exptl_absorpt_coefficient_mu 0.158
_exptl_absorpt_correction_T_max 0.967
_exptl_absorpt_correction_T_min 0.952
_exptl_absorpt_correction_type multi-scan
_exptl_absorpt_process_details 'APEX2 (Bruker, 2005)'
_exptl_crystal_colour colorless
_exptl_crystal_density_diffrn 1.309
_exptl_crystal_density_method 'not measured'
_exptl_crystal_description prism
_exptl_crystal_F_000 832
_exptl_crystal_size_max 0.30
_exptl_crystal_size_mid 0.25
_exptl_crystal_size_min 0.25
_refine_diff_density_max 0.410
_refine_diff_density_min -0.327
_refine_diff_density_rms 0.050
_refine_ls_extinction_method none
_refine_ls_goodness_of_fit_ref 1.000
_refine_ls_hydrogen_treatment constr
_refine_ls_matrix_type full
_refine_ls_number_parameters 262
_refine_ls_number_reflns 5365
_refine_ls_number_restraints 0
_refine_ls_restrained_S_all 1.000
_refine_ls_R_factor_all 0.0452
_refine_ls_R_factor_gt 0.0366
_refine_ls_shift/su_max 0.001
_refine_ls_shift/su_mean 0.000
_refine_ls_structure_factor_coef Fsqd
_refine_ls_weighting_details 'calc w=1/[\s^2^(Fo^2^)+(0.0610P)^2^+0.7900P] where P=(Fo^2^+2Fc^2^)/3'
_refine_ls_weighting_scheme calc
_refine_ls_wR_factor_gt 0.0978
_refine_ls_wR_factor_ref 0.1060
_reflns_number_gt 4566
_reflns_number_total 5365
_reflns_threshold_expression I>2/s(I)
_cod_data_source_file ICA-2013-404-167-174-1.cif
_cod_data_source_block 1a
_cod_original_sg_symbol_H-M 'P 21/c'
_cod_database_code 1517762

loop_
_symmetry_equiv_pos_as_xyz
'x, y, z'
'-x, y+1/2, -z+1/2'
'-x, -y, -z'
'x, -y-1/2, z-1/2'

loop_
_atom_site_label
_atom_site_type_symbol
_atom_site_fract_x
_atom_site_fract_y
_atom_site_fract_z
_atom_site_U_iso_or_equiv
_atom_site_adp_type
_atom_site_occupancy
_atom_site_symmetry_multiplicity
_atom_site_calc_flag
_atom_site_refinement_flags
P1 P 0.29138(2) 0.78162(4) 0.330602(14) 0.01349(9) Uani 1 1 d .
O1 O 0.28215(6) 0.65019(13) 0.27227(4) 0.01897(19) Uani 1 1 d .
O2 O 0.17795(6) 0.91743(13) 0.15175(4) 0.01935(19) Uani 1 1 d .
H2O H 0.2257 0.9282 0.1851 0.023 Uiso 1 1 d R
N1 N 0.31609(7) 1.08239(15) 0.23107(5) 0.0146(2) Uani 1 1 d .
C1 C 0.39321(8) 1.07709(17) 0.28177(6) 0.0142(2) Uani 1 1 d .
C2 C 0.39022(8) 0.94535(17) 0.33396(6) 0.0141(2) Uani 1 1 d .
C3 C 0.46647(8) 0.93521(18) 0.38416(6) 0.0169(2) Uani 1 1 d .
H3A H 0.4645 0.8492 0.4202 0.020 Uiso 1 1 calc R
C4 C 0.54520(9) 1.04967(19) 0.38189(6) 0.0195(2) Uani 1 1 d .
H4A H 0.5965 1.0419 0.4164 0.023 Uiso 1 1 calc R
C5 C 0.54870(8) 1.17541(19) 0.32912(6) 0.0194(2) Uani 1 1 d .
H5A H 0.6029 1.2520 0.3272 0.023 Uiso 1 1 calc R
C6 C 0.47310(8) 1.18918(18) 0.27925(6) 0.0174(2) Uani 1 1 d .
H6A H 0.4757 1.2752 0.2433 0.021 Uiso 1 1 calc R
C7 C 0.16387(8) 1.09669(18) 0.12463(6) 0.0168(2) Uani 1 1 d .
C8 C 0.21554(8) 1.26076(18) 0.14977(6) 0.0154(2) Uani 1 1 d .
C9 C 0.19702(9) 1.44195(18) 0.11909(6) 0.0191(2) Uani 1 1 d .
H9A H 0.2299 1.5541 0.1369 0.023 Uiso 1 1 calc R
C10 C 0.13162(9) 1.4597(2) 0.06330(7) 0.0231(3) Uani 1 1 d .
H10A H 0.1205 1.5825 0.0422 0.028 Uiso 1 1 calc R
C11 C 0.08208(10) 1.2958(2) 0.03823(7) 0.0251(3) Uani 1 1 d .
H11A H 0.0376 1.3071 -0.0005 0.030 Uiso 1 1 calc R
C12 C 0.09678(9) 1.1163(2) 0.06903(7) 0.0233(3) Uani 1 1 d .
H12A H 0.0611 1.0066 0.0522 0.028 Uiso 1 1 calc R
C13 C 0.29016(8) 1.24742(18) 0.20503(6) 0.0153(2) Uani 1 1 d .
H13A H 0.3205 1.3630 0.2223 0.018 Uiso 1 1 calc R
C14 C 0.31261(8) 0.65039(18) 0.40767(6) 0.0156(2) Uani 1 1 d .
C15 C 0.27733(9) 0.71373(19) 0.46401(6) 0.0196(2) Uani 1 1 d .
H15A H 0.2388 0.8262 0.4620 0.024 Uiso 1 1 calc R
C16 C 0.29853(9) 0.6123(2) 0.52306(6) 0.0227(3) Uani 1 1 d .
H16A H 0.2743 0.6555 0.5612 0.027 Uiso 1 1 calc R
C17 C 0.35495(10) 0.4483(2) 0.52632(7) 0.0235(3) Uani 1 1 d .
H17A H 0.3693 0.3794 0.5667 0.028 Uiso 1 1 calc R
C18 C 0.39037(10) 0.3849(2) 0.47070(7) 0.0235(3) Uani 1 1 d .
H18A H 0.4291 0.2727 0.4731 0.028 Uiso 1 1 calc R
C19 C 0.36932(9) 0.48522(19) 0.41141(6) 0.0195(2) Uani 1 1 d .
H19A H 0.3936 0.4411 0.3734 0.023 Uiso 1 1 calc R
C20 C 0.18966(8) 0.92934(18) 0.33430(6) 0.0154(2) Uani 1 1 d .
C21 C 0.10288(9) 0.8493(2) 0.31032(7) 0.0223(3) Uani 1 1 d .
H21A H 0.0989 0.7211 0.2927 0.027 Uiso 1 1 calc R
C22 C 0.02224(9) 0.9576(2) 0.31232(7) 0.0286(3) Uani 1 1 d .
H22A H -0.0369 0.9028 0.2962 0.034 Uiso 1 1 calc R
C23 C 0.02760(9) 1.1448(2) 0.33756(7) 0.0269(3) Uani 1 1 d .
H23A H -0.0277 1.2182 0.3387 0.032 Uiso 1 1 calc R
C24 C 0.11378(10) 1.2253(2) 0.36125(7) 0.0267(3) Uani 1 1 d .
H24A H 0.1175 1.3542 0.3784 0.032 Uiso 1 1 calc R
C25 C 0.19459(9) 1.1176(2) 0.35991(7) 0.0221(3) Uani 1 1 d .
H25B H 0.2535 1.1725 0.3765 0.026 Uiso 1 1 calc R

loop_
_atom_site_aniso_label
_atom_site_aniso_U_11
_atom_site_aniso_U_22
_atom_site_aniso_U_33
_atom_site_aniso_U_23
_atom_site_aniso_U_13
_atom_site_aniso_U_12
P1 0.01324(15) 0.01369(15) 0.01374(15) -0.00102(10) 0.00263(10) -0.00109(10)
O1 0.0221(4) 0.0176(4) 0.0175(4) -0.0038(3) 0.0035(3) -0.0021(3)
O2 0.0217(4) 0.0149(4) 0.0202(4) 0.0006(3) -0.0014(3) -0.0021(3)
N1 0.0140(5) 0.0159(5) 0.0143(5) -0.0001(4) 0.0028(4) 0.0000(4)
C1 0.0132(5) 0.0135(5) 0.0161(5) -0.0021(4) 0.0028(4) 0.0006(4)
C2 0.0131(5) 0.0143(5) 0.0151(5) -0.0018(4) 0.0034(4) -0.0002(4)
C3 0.0161(5) 0.0182(6) 0.0163(5) 0.0011(4) 0.0024(4) 0.0002(4)
C4 0.0146(5) 0.0219(6) 0.0210(6) -0.0010(5) -0.0006(4) -0.0009(5)
C5 0.0135(5) 0.0197(6) 0.0251(6) -0.0007(5) 0.0037(5) -0.0027(4)
C6 0.0165(5) 0.0162(6) 0.0199(6) 0.0012(4) 0.0044(4) -0.0009(4)
C7 0.0169(5) 0.0165(6) 0.0173(5) 0.0003(4) 0.0032(4) 0.0009(4)
C8 0.0142(5) 0.0157(5) 0.0168(5) 0.0007(4) 0.0036(4) 0.0013(4)
C9 0.0165(6) 0.0160(6) 0.0250(6) 0.0031(5) 0.0035(5) 0.0010(4)
C10 0.0200(6) 0.0232(6) 0.0260(7) 0.0084(5) 0.0033(5) 0.0047(5)
C11 0.0214(6) 0.0308(7) 0.0214(6) 0.0030(5) -0.0029(5) 0.0053(5)
C12 0.0212(6) 0.0240(6) 0.0229(6) -0.0023(5) -0.0032(5) -0.0009(5)
C13 0.0134(5) 0.0156(5) 0.0174(5) -0.0019(4) 0.0037(4) -0.0012(4)
C14 0.0146(5) 0.0153(5) 0.0169(5) 0.0001(4) 0.0026(4) -0.0033(4)
C15 0.0197(6) 0.0193(6) 0.0207(6) 0.0006(5) 0.0057(5) 0.0007(5)
C16 0.0261(6) 0.0258(7) 0.0173(6) -0.0001(5) 0.0071(5) -0.0024(5)
C17 0.0280(7) 0.0227(6) 0.0193(6) 0.0053(5) 0.0012(5) -0.0029(5)
C18 0.0264(7) 0.0180(6) 0.0249(6) 0.0016(5) 0.0000(5) 0.0027(5)
C19 0.0214(6) 0.0185(6) 0.0187(6) -0.0014(5) 0.0028(5) 0.0007(5)
C20 0.0146(5) 0.0174(6) 0.0147(5) 0.0010(4) 0.0037(4) 0.0004(4)
C21 0.0177(6) 0.0250(7) 0.0239(6) -0.0015(5) 0.0020(5) -0.0027(5)
C22 0.0140(6) 0.0411(8) 0.0304(7) 0.0008(6) 0.0022(5) -0.0001(6)
C23 0.0195(6) 0.0361(8) 0.0263(7) 0.0069(6) 0.0074(5) 0.0102(6)
C24 0.0271(7) 0.0234(7) 0.0314(7) -0.0009(6) 0.0100(6) 0.0052(5)
C25 0.0183(6) 0.0206(6) 0.0277(6) -0.0040(5) 0.0049(5) -0.0004(5)

loop_
_atom_type_symbol
_atom_type_description
_atom_type_scat_dispersion_real
_atom_type_scat_dispersion_imag
_atom_type_scat_source
C C 0.0033 0.0016 'International Tables Vol C Tables 4.2.6.8 and 6.1.1.4'
H H 0.0000 0.0000 'International Tables Vol C Tables 4.2.6.8 and 6.1.1.4'
N N 0.0061 0.0033 'International Tables Vol C Tables 4.2.6.8 and 6.1.1.4'
O O 0.0106 0.0060 'International Tables Vol C Tables 4.2.6.8 and 6.1.1.4'
P P 0.1023 0.0942 'International Tables Vol C Tables 4.2.6.8 and 6.1.1.4'

loop_
_geom_angle_atom_site_label_1
_geom_angle_atom_site_label_2
_geom_angle_atom_site_label_3
_geom_angle
O1 P1 C20 113.34(5)
O1 P1 C14 112.61(6)
C20 P1 C14 106.34(5)
O1 P1 C2 112.65(5)
C20 P1 C2 107.23(6)
C14 P1 C2 104.01(5)
C7 O2 H2O 106.9
C13 N1 C1 118.76(10)
C6 C1 C2 119.93(11)
C6 C1 N1 122.03(11)
C2 C1 N1 117.93(10)
C3 C2 C1 118.93(11)
C3 C2 P1 122.18(9)
C1 C2 P1 118.72(9)
C4 C3 C2 120.78(11)
C4 C3 H3A 119.6
C2 C3 H3A 119.6
C5 C4 C3 119.92(11)
C5 C4 H4A 120.0
C3 C4 H4A 120.0
C6 C5 C4 120.07(11)
C6 C5 H5A 120.0
C4 C5 H5A 120.0
C5 C6 C1 120.32(11)
C5 C6 H6A 119.8
C1 C6 H6A 119.8
O2 C7 C12 118.01(11)
O2 C7 C8 122.42(11)
C12 C7 C8 119.55(11)
C9 C8 C7 119.22(11)
C9 C8 C13 118.60(11)
C7 C8 C13 122.13(11)
C10 C9 C8 120.91(12)
C10 C9 H9A 119.5
C8 C9 H9A 119.5
C9 C10 C11 119.32(12)
C9 C10 H10A 120.3
C11 C10 H10A 120.3
C12 C11 C10 120.85(12)
C12 C11 H11A 119.6
C10 C11 H11A 119.6
C11 C12 C7 120.09(12)
C11 C12 H12A 120.0
C7 C12 H12A 120.0
N1 C13 C8 121.32(11)
N1 C13 H13A 119.3
C8 C13 H13A 119.3
C19 C14 C15 119.33(11)
C19 C14 P1 118.54(9)
C15 C14 P1 122.07(10)
C16 C15 C14 120.11(12)
C16 C15 H15A 119.9
C14 C15 H15A 119.9
C17 C16 C15 120.16(12)
C17 C16 H16A 119.9
C15 C16 H16A 119.9
C18 C17 C16 120.05(12)
C18 C17 H17A 120.0
C16 C17 H17A 120.0
C17 C18 C19 120.16(12)
C17 C18 H18A 119.9
C19 C18 H18A 119.9
C18 C19 C14 120.18(12)
C18 C19 H19A 119.9
C14 C19 H19A 119.9
C25 C20 C21 119.52(12)
C25 C20 P1 122.74(9)
C21 C20 P1 117.73(10)
C22 C21 C20 119.83(13)
C22 C21 H21A 120.1
C20 C21 H21A 120.1
C23 C22 C21 120.39(13)
C23 C22 H22A 119.8
C21 C22 H22A 119.8
C22 C23 C24 120.01(13)
C22 C23 H23A 120.0
C24 C23 H23A 120.0
C23 C24 C25 119.97(13)
C23 C24 H24A 120.0
C25 C24 H24A 120.0
C24 C25 C20 120.28(12)
C24 C25 H25B 119.9
C20 C25 H25B 119.9

loop_
_geom_bond_atom_site_label_1
_geom_bond_atom_site_label_2
_geom_bond_distance
P1 O1 1.4880(9)
P1 C20 1.7995(12)
P1 C14 1.8054(12)
P1 C2 1.8137(12)
O2 C7 1.3533(15)
O2 H2O 0.9033
N1 C13 1.2849(16)
N1 C1 1.4120(15)
C1 C6 1.3970(16)
C1 C2 1.4059(16)
C2 C3 1.3982(16)
C3 C4 1.3913(17)
C3 H3A 0.9500
C4 C5 1.3901(18)
C4 H4A 0.9500
C5 C6 1.3892(17)
C5 H5A 0.9500
C6 H6A 0.9500
C7 C12 1.3932(17)
C7 C8 1.4080(17)
C8 C9 1.4018(17)
C8 C13 1.4511(16)
C9 C10 1.3810(18)
C9 H9A 0.9500
C10 C11 1.392(2)
C10 H10A 0.9500
C11 C12 1.3866(19)
C11 H11A 0.9500
C12 H12A 0.9500
C13 H13A 0.9500
C14 C19 1.3957(17)
C14 C15 1.3978(17)
C15 C16 1.3913(18)
C15 H15A 0.9500
C16 C17 1.3870(19)
C16 H16A 0.9500
C17 C18 1.386(2)
C17 H17A 0.9500
C18 C19 1.3916(18)
C18 H18A 0.9500
C19 H19A 0.9500
C20 C25 1.3925(18)
C20 C21 1.3948(17)
C21 C22 1.3904(19)
C21 H21A 0.9500
C22 C23 1.382(2)
C22 H22A 0.9500
C23 C24 1.388(2)
C23 H23A 0.9500
C24 C25 1.3884(19)
C24 H24A 0.9500
C25 H25B 0.9500

loop_
_geom_hbond_atom_site_label_D
_geom_hbond_atom_site_label_H
_geom_hbond_atom_site_label_A
_geom_hbond_site_symmetry_A
_geom_hbond_distance_DH
_geom_hbond_distance_HA
_geom_hbond_distance_DA
_geom_hbond_angle_DHA
O2 H2O N1 1_555 0.90 1.83 2.6438(13) 148

loop_
_geom_torsion_atom_site_label_1
_geom_torsion_atom_site_label_2
_geom_torsion_atom_site_label_3
_geom_torsion_atom_site_label_4
_geom_torsion
C13 N1 C1 C6 -40.89(16)
C13 N1 C1 C2 142.95(11)
C6 C1 C2 C3 2.69(17)
N1 C1 C2 C3 178.93(10)
C6 C1 C2 P1 -172.71(9)
N1 C1 C2 P1 3.53(14)
O1 P1 C2 C3 -114.63(10)
C20 P1 C2 C3 120.00(10)
C14 P1 C2 C3 7.61(11)
O1 P1 C2 C1 60.61(11)
C20 P1 C2 C1 -64.76(10)
C14 P1 C2 C1 -177.15(9)
C1 C2 C3 C4 -1.64(18)
P1 C2 C3 C4 173.60(10)
C2 C3 C4 C5 -0.23(19)
C3 C4 C5 C6 1.05(19)
C4 C5 C6 C1 0.02(19)
C2 C1 C6 C5 -1.91(18)
N1 C1 C6 C5 -177.99(11)
O2 C7 C8 C9 -179.96(11)
C12 C7 C8 C9 1.34(18)
O2 C7 C8 C13 2.51(18)
C12 C7 C8 C13 -176.18(11)
C7 C8 C9 C10 -2.54(19)
C13 C8 C9 C10 175.07(12)
C8 C9 C10 C11 1.5(2)
C9 C10 C11 C12 0.8(2)
C10 C11 C12 C7 -2.0(2)
O2 C7 C12 C11 -177.85(12)
C8 C7 C12 C11 0.9(2)
C1 N1 C13 C8 175.76(10)
C9 C8 C13 N1 -173.37(11)
C7 C8 C13 N1 4.18(18)
O1 P1 C14 C19 36.96(11)
C20 P1 C14 C19 161.66(10)
C2 P1 C14 C19 -85.31(10)
O1 P1 C14 C15 -145.77(10)
C20 P1 C14 C15 -21.06(12)
C2 P1 C14 C15 91.97(11)
C19 C14 C15 C16 -0.18(19)
P1 C14 C15 C16 -177.44(10)
C14 C15 C16 C17 0.2(2)
C15 C16 C17 C18 0.0(2)
C16 C17 C18 C19 -0.1(2)
C17 C18 C19 C14 0.1(2)
C15 C14 C19 C18 0.02(19)
P1 C14 C19 C18 177.37(10)
O1 P1 C20 C25 -146.60(10)
C14 P1 C20 C25 89.15(11)
C2 P1 C20 C25 -21.64(12)
O1 P1 C20 C21 33.45(12)
C14 P1 C20 C21 -90.80(11)
C2 P1 C20 C21 158.41(10)
C25 C20 C21 C22 -0.15(19)
P1 C20 C21 C22 179.80(10)
C20 C21 C22 C23 0.4(2)
C21 C22 C23 C24 -0.2(2)
C22 C23 C24 C25 -0.3(2)
C23 C24 C25 C20 0.6(2)
C21 C20 C25 C24 -0.3(2)
P1 C20 C25 C24 179.70(11)
